data_7126238
loop_
_publ_author_name
'Chen, Guo-Dong'
'Hu, Dan'
'Huang, Mei-Juan'
'Tang, Jia'
'Wang, Xiao-Xia'
'Zou, Jian'
'Xie, Jun'
'Zhang, Wei-Guang'
'Guo, Liang-Dong'
'Yao, Xin-Sheng'
'Abe, Ikuro'
'Gao, Hao'

_publ_section_title
;
 Sporormielones A-E, bioactive novel C-C coupled orsellinic acid
 derivative dimers, and their biosynthetic origin.
;
_journal_issue 33
_journal_name_full 'Chemical communications (Cambridge, England)'
_journal_page_first 4607
_journal_page_last 4610
_journal_paper_doi 10.1039/d0cc00855a
_journal_volume 56
_journal_year 2020
_chemical_formula_moiety 'C16 H16 O6'
_chemical_formula_sum 'C16 H16 O6'
_chemical_formula_weight 304.29
_chemical_name_common 'sporormielone B'
_space_group_crystal_system monoclinic
_space_group_IT_number 14
_space_group_name_Hall '-P 2yn'
_space_group_name_H-M_alt 'P 1 21/n 1'
_atom_sites_solution_hydrogens geom
_atom_sites_solution_primary direct
_audit_creation_date 2019-08-09
_audit_creation_method
;
Olex2 1.2
(compiled 2018.05.29 svn.r3508 for OlexSys, GUI svn.r5506)
;
_audit_update_record
;
2019-12-10 deposited with the CCDC.	2020-03-18 downloaded from the CCDC.
;
_cell_angle_alpha 90
_cell_angle_beta 98.1439(14)
_cell_angle_gamma 90
_cell_formula_units_Z 4
_cell_length_a 9.17259(16)
_cell_length_b 11.66700(14)
_cell_length_c 12.81692(17)
_cell_measurement_reflns_used 17109
_cell_measurement_temperature 100.00(10)
_cell_measurement_theta_max 73.6370
_cell_measurement_theta_min 3.4360
_cell_volume 1357.79(3)
_computing_cell_refinement 'CrysAlisPro 1.171.38.43f (Rigaku OD, 2015)'
_computing_data_collection 'CrysAlisPro 1.171.38.43f (Rigaku OD, 2015)'
_computing_data_reduction 'CrysAlisPro 1.171.38.43f (Rigaku OD, 2015)'
_computing_molecular_graphics 'Olex2 (Dolomanov et al., 2009)'
_computing_publication_material 'Olex2 (Dolomanov et al., 2009)'
_computing_structure_refinement 'ShelXL (Sheldrick, 2015)'
_computing_structure_solution 'ShelXS (Sheldrick, 2008)'
_diffrn_ambient_environment N~2~
_diffrn_ambient_temperature 100.00(10)
_diffrn_detector 'CCD plate'
_diffrn_detector_area_resol_mean 5.2684
_diffrn_detector_type AtlasS2
_diffrn_measured_fraction_theta_full 1.000
_diffrn_measured_fraction_theta_max 0.991
_diffrn_measurement_details
;
List of Runs (angles in degrees, time in seconds):

  # Type    Start    End  Width  t~exp~   \w     \q     \k     \f   Frames
#--------------------------------------------------------------------------
  1  \w   -113.00 -13.00   1.00    1.00    --  -41.11 -57.00  90.00  100
  2  \w    -69.00  32.00   1.00    1.00    --  -41.11  57.00-120.00  101
  3  \w     13.00 113.00   1.00    1.00    --   41.11  57.00-150.00  100
  4  \w     23.00  97.00   1.00    1.00    --   41.11-125.00 -30.00   74
  5  \w    -33.00  65.00   1.00    1.00    --   41.11 -37.00 -60.00   98
  6  \w    -39.00  82.00   1.00    1.00    --   41.11 -19.00  60.00  121
  7  \w     34.00 122.00   1.00    1.00    --  107.58-125.00  60.00   88
  8  \w     31.00 136.00   1.00    1.00    --  107.58 -30.00   0.00  105
  9  \w     31.00 140.00   1.00    1.00    --  107.58 -77.00  60.00  109
 10  \w     35.00 133.00   1.00    1.00    --  107.58 -45.00 -90.00   98
 11  \w     31.00 136.00   1.00    1.00    --  107.58 -30.00-150.00  105
 12  \w     31.00 136.00   1.00    1.00    --  107.58 -30.00  90.00  105
 13  \w     94.00 178.00   1.00    1.00    --  107.58 125.00 -90.00   84
 14  \w     94.00 178.00   1.00    1.00    --  107.58 125.00 -30.00   84
 15  \w     79.00 178.00   1.00    1.00    --  107.58  30.00  60.00   99
 16  \w     25.00 109.00   1.00    1.00    --  107.58 -94.00 -90.00   84
 17  \w   -113.00 -13.00   1.00    1.00    --  -41.11 -57.00 -90.00  100
 18  \w      9.00 117.00   1.00    1.00    --   41.11  77.00  60.00  108
 19  \w     23.00  97.00   1.00    1.00    --   41.11-125.00  90.00   74
 20  \w      9.00 117.00   1.00    1.00    --   41.11  77.00-120.00  108
 21  \w      9.00 117.00   1.00    1.00    --   41.11  77.00 -30.00  108
 22  \w     79.00 178.00   1.00    1.00    --  107.58  30.00 -30.00   99
 23  \w     75.00 178.00   1.00    1.00    --  107.58  77.00-150.00  103
 24  \w     55.00 178.00   1.00    1.00    --  107.58  15.00-120.00  123
 25  \w     75.00 178.00   1.00    1.00    --  107.58  77.00  60.00  103
 26  \w     82.00 178.00   1.00    1.00    --  107.58  45.00   0.00   96
 27  \w     78.00 178.00   1.00    1.00    --  107.58  61.00 -90.00  100
 28  \w     78.00 178.00   1.00    1.00    --  107.58  61.00 150.00  100
 29  \w     75.00 178.00   1.00    1.00    --  107.58  77.00-180.00  103
 30  \w     78.00 178.00   1.00    1.00    --  107.58  61.00 -30.00  100
 31  \w     78.00 178.00   1.00    1.00    --  107.58  61.00 120.00  100
 32  \w   -117.00  -9.00   1.00    1.00    --  -41.11 -77.00  90.00  108
 33  \w   -116.00 -17.00   1.00    1.00    --  -41.11 -37.00 120.00   99
 34  \w   -116.00 -17.00   1.00    1.00    --  -41.11 -37.00-180.00   99
 35  \w   -121.00   0.00   1.00    1.00    --  -41.11 -19.00 150.00  121
 36  \w     13.00  76.00   1.00    1.00    --   41.11  57.00-180.00   63
;
_diffrn_measurement_device 'four-circle diffractometer'
_diffrn_measurement_device_type 'SuperNova, Dual, Cu at zero, AtlasS2'
_diffrn_measurement_method '\w scans'
_diffrn_orient_matrix_type 'CrysAlisPro convention (1999,Acta A55,543-557)'
_diffrn_orient_matrix_UB_11 0.0371645000
_diffrn_orient_matrix_UB_12 0.1110581000
_diffrn_orient_matrix_UB_13 0.0632073000
_diffrn_orient_matrix_UB_21 -0.0269504000
_diffrn_orient_matrix_UB_22 0.0700926000
_diffrn_orient_matrix_UB_23 -0.1028169000
_diffrn_orient_matrix_UB_31 -0.1632759000
_diffrn_orient_matrix_UB_32 0.0136738000
_diffrn_orient_matrix_UB_33 0.0135913000
_diffrn_radiation_monochromator mirror
_diffrn_radiation_probe x-ray
_diffrn_radiation_type CuK\a
_diffrn_radiation_wavelength 1.54184
_diffrn_reflns_av_R_equivalents 0.0451
_diffrn_reflns_av_unetI/netI 0.0179
_diffrn_reflns_Laue_measured_fraction_full 1.000
_diffrn_reflns_Laue_measured_fraction_max 0.991
_diffrn_reflns_limit_h_max 10
_diffrn_reflns_limit_h_min -11
_diffrn_reflns_limit_k_max 14
_diffrn_reflns_limit_k_min -14
_diffrn_reflns_limit_l_max 15
_diffrn_reflns_limit_l_min -15
_diffrn_reflns_number 27554
_diffrn_reflns_point_group_measured_fraction_full 1.000
_diffrn_reflns_point_group_measured_fraction_max 0.991
_diffrn_reflns_theta_full 67.684
_diffrn_reflns_theta_max 73.764
_diffrn_reflns_theta_min 5.150
_diffrn_source 'micro-focus sealed X-ray tube'
_diffrn_source_type 'SuperNova (Cu) X-ray Source'
_exptl_absorpt_coefficient_mu 0.964
_exptl_absorpt_correction_T_max 1.00000
_exptl_absorpt_correction_T_min 0.61419
_exptl_absorpt_correction_type multi-scan
_exptl_absorpt_process_details
;
CrysAlisPro 1.171.38.43f (Rigaku Oxford Diffraction, 2015)
Empirical absorption correction using spherical harmonics,
 implemented in SCALE3 ABSPACK scaling algorithm.
;
_exptl_crystal_colour yellow
_exptl_crystal_colour_primary yellow
_exptl_crystal_density_diffrn 1.489
_exptl_crystal_description needle
_exptl_crystal_F_000 640
_exptl_crystal_recrystallization_method 'Re-crystallisation from solvent: MeOH'
_exptl_crystal_size_max 0.13
_exptl_crystal_size_mid 0.12
_exptl_crystal_size_min 0.11
_refine_diff_density_max 0.336
_refine_diff_density_min -0.348
_refine_diff_density_rms 0.056
_refine_ls_extinction_method none
_refine_ls_goodness_of_fit_ref 1.047
_refine_ls_hydrogen_treatment constr
_refine_ls_matrix_type full
_refine_ls_number_parameters 206
_refine_ls_number_reflns 2724
_refine_ls_number_restraints 0
_refine_ls_restrained_S_all 1.047
_refine_ls_R_factor_all 0.0433
_refine_ls_R_factor_gt 0.0411
_refine_ls_shift/su_max 0.000
_refine_ls_shift/su_mean 0.000
_refine_ls_structure_factor_coef Fsqd
_refine_ls_weighting_details 'w=1/[\s^2^(Fo^2^)+(0.0626P)^2^+0.8309P] where P=(Fo^2^+2Fc^2^)/3'
_refine_ls_weighting_scheme calc
_refine_ls_wR_factor_gt 0.1118
_refine_ls_wR_factor_ref 0.1139
_reflns_Friedel_coverage 0.000
_reflns_number_gt 2539
_reflns_number_total 2724
_reflns_threshold_expression 'I > 2\s(I)'
_cod_data_source_file d0cc00855a2.cif
_cod_data_source_block w1-5-5
_cod_depositor_comments 'Adding full bibliography for 7126234--7126238.cif.'
_cod_database_code 7126238
_shelx_shelxl_version_number 2014/7
_shelx_space_group_comment
;
The symmetry employed for this shelxl refinement is uniquely defined
by the following loop, which should always be used as a source of
symmetry information in preference to the above space-group names.
They are only intended as comments.
;
_reflns_odcompleteness_completeness 100.00
_reflns_odcompleteness_iscentric 1
_reflns_odcompleteness_theta 66.97
_olex2_refinement_description
;
1. Fixed Uiso
 At 1.2 times of:
  All C(H) groups, All C(H,H) groups
 At 1.5 times of:
  All C(H,H,H) groups, All O(H) groups
2.a Secondary CH2 refined with riding coordinates:
 C8(H8B,H8A)
2.b Aromatic/amide H refined with riding coordinates:
 C6'(H6')
2.c Idealised Me refined as rotating group:
 C1'(H1'A,H1'B,H1'C), C1(H1C,H1B,H1A), C8'(H8'A,H8'B,H8'C)
2.d Idealised tetrahedral OH refined as rotating group:
 O1'(H1'), O2(H2), O1(H1), O3(H3)
;
_olex2_date_sample_data_collection 2018-06-26
_olex2_submission_special_instructions 'No special instructions were received'
_oxdiff_exptl_absorpt_empirical_details
;
Empirical correction (ABSPACK) includes:
- Absorption correction using spherical harmonics
- Frame scaling
- Detector area scaling
;
_oxdiff_exptl_absorpt_empirical_full_max 1.529
_oxdiff_exptl_absorpt_empirical_full_min 0.587

loop_
_space_group_symop_operation_xyz
'x, y, z'
'-x+1/2, y+1/2, -z+1/2'
'-x, -y, -z'
'x-1/2, -y-1/2, z-1/2'

loop_
_atom_site_label
_atom_site_type_symbol
_atom_site_fract_x
_atom_site_fract_y
_atom_site_fract_z
_atom_site_U_iso_or_equiv
_atom_site_adp_type
_atom_site_occupancy
_atom_site_site_symmetry_order
_atom_site_calc_flag
_atom_site_refinement_flags_posn
_atom_site_refinement_flags_adp
_atom_site_refinement_flags_occupancy
_atom_site_disorder_assembly
_atom_site_disorder_group
O1' O 0.47298(11) 0.70314(8) 0.29826(8) 0.0165(2) Uani 1 1 d . . . . .
H1' H 0.3894 0.7100 0.2663 0.025 Uiso 1 1 calc GR . . . .
O2 O 0.38891(11) 0.11093(8) 0.44274(8) 0.0193(2) Uani 1 1 d . . . . .
H2 H 0.3025 0.1218 0.4183 0.029 Uiso 1 1 calc GR . . . .
O1 O 0.66972(11) 0.12482(8) 0.54446(8) 0.0189(2) Uani 1 1 d . . . . .
H1 H 0.6104 0.0718 0.5396 0.028 Uiso 1 1 calc GR . . . .
O3 O 0.26894(11) 0.29835(8) 0.32846(9) 0.0207(2) Uani 1 1 d . . . . .
H3 H 0.2420 0.3623 0.3072 0.031 Uiso 1 1 calc GR . . . .
O2' O 0.29821(11) 0.51042(8) 0.28446(9) 0.0208(2) Uani 1 1 d . . . . .
O3' O 0.41658(11) 0.60348(9) 0.09185(8) 0.0218(3) Uani 1 1 d . . . . .
C6 C 0.49824(15) 0.40200(11) 0.36860(10) 0.0145(3) Uani 1 1 d . . . . .
C3 C 0.61244(16) 0.21364(11) 0.48378(10) 0.0155(3) Uani 1 1 d . . . . .
C7 C 0.64403(15) 0.40549(11) 0.42199(10) 0.0143(3) Uani 1 1 d . . . . .
C7' C 0.75331(15) 0.51915(11) 0.22732(11) 0.0157(3) Uani 1 1 d . . . . .
C4 C 0.46880(15) 0.20859(11) 0.43165(11) 0.0152(3) Uani 1 1 d . . . . .
C2' C 0.69578(15) 0.58324(11) 0.31704(10) 0.0141(3) Uani 1 1 d . . . . .
C2 C 0.70228(15) 0.31089(12) 0.47965(10) 0.0152(3) Uani 1 1 d . . . . .
C4' C 0.43259(15) 0.50035(11) 0.31145(11) 0.0149(3) Uani 1 1 d . . . . .
C5 C 0.41089(15) 0.30319(11) 0.37482(11) 0.0155(3) Uani 1 1 d . . . . .
C8 C 0.72564(15) 0.51804(11) 0.42191(11) 0.0154(3) Uani 1 1 d . . . . .
H8B H 0.8305 0.5033 0.4380 0.018 Uiso 1 1 calc R . . . .
H8A H 0.6978 0.5663 0.4775 0.018 Uiso 1 1 calc R . . . .
C3' C 0.53007(15) 0.59561(11) 0.27572(10) 0.0138(3) Uani 1 1 d . . . . .
C5' C 0.52166(15) 0.57448(11) 0.15584(11) 0.0163(3) Uani 1 1 d . . . . .
C6' C 0.65612(16) 0.51755(12) 0.13860(11) 0.0185(3) Uani 1 1 d . . . . .
H6' H 0.6729 0.4846 0.0753 0.022 Uiso 1 1 calc R . . . .
C1' C 0.77032(16) 0.70160(11) 0.32903(12) 0.0186(3) Uani 1 1 d . . . . .
H1'A H 0.8749 0.6920 0.3465 0.028 Uiso 1 1 calc GR . . . .
H1'B H 0.7333 0.7436 0.3841 0.028 Uiso 1 1 calc GR . . . .
H1'C H 0.7492 0.7431 0.2639 0.028 Uiso 1 1 calc GR . . . .
C1 C 0.85417(16) 0.30876(13) 0.54199(12) 0.0208(3) Uani 1 1 d . . . . .
H1C H 0.9228 0.3429 0.5012 0.031 Uiso 1 1 calc GR . . . .
H1B H 0.8825 0.2309 0.5583 0.031 Uiso 1 1 calc GR . . . .
H1A H 0.8541 0.3511 0.6062 0.031 Uiso 1 1 calc GR . . . .
C8' C 0.90574(16) 0.47146(13) 0.23959(12) 0.0218(3) Uani 1 1 d . . . . .
H8'A H 0.9756 0.5325 0.2552 0.033 Uiso 1 1 calc GR . . . .
H8'B H 0.9219 0.4344 0.1753 0.033 Uiso 1 1 calc GR . . . .
H8'C H 0.9178 0.4168 0.2961 0.033 Uiso 1 1 calc GR . . . .

loop_
_atom_site_aniso_label
_atom_site_aniso_U_11
_atom_site_aniso_U_22
_atom_site_aniso_U_33
_atom_site_aniso_U_23
_atom_site_aniso_U_13
_atom_site_aniso_U_12
O1' 0.0140(5) 0.0128(5) 0.0217(5) -0.0024(4) -0.0008(4) 0.0027(4)
O2 0.0144(5) 0.0142(5) 0.0279(6) 0.0041(4) -0.0016(4) -0.0028(4)
O1 0.0167(5) 0.0146(5) 0.0244(5) 0.0045(4) -0.0008(4) 0.0003(4)
O3 0.0126(5) 0.0170(5) 0.0304(6) 0.0046(4) -0.0046(4) -0.0027(4)
O2' 0.0113(5) 0.0197(5) 0.0304(6) 0.0045(4) -0.0009(4) 0.0002(4)
O3' 0.0174(5) 0.0274(6) 0.0190(5) -0.0013(4) -0.0027(4) 0.0033(4)
C6 0.0128(7) 0.0140(6) 0.0166(6) -0.0002(5) 0.0015(5) 0.0003(5)
C3 0.0162(7) 0.0144(6) 0.0157(6) 0.0006(5) 0.0018(5) 0.0028(5)
C7 0.0130(7) 0.0151(6) 0.0147(6) -0.0009(5) 0.0019(5) -0.0006(5)
C7' 0.0140(7) 0.0124(6) 0.0214(7) 0.0009(5) 0.0047(5) -0.0017(5)
C4 0.0142(7) 0.0137(6) 0.0180(7) -0.0011(5) 0.0030(5) -0.0019(5)
C2' 0.0119(7) 0.0127(6) 0.0174(6) -0.0001(5) 0.0007(5) -0.0006(5)
C2 0.0123(7) 0.0171(6) 0.0160(6) -0.0004(5) 0.0008(5) 0.0007(5)
C4' 0.0138(7) 0.0150(6) 0.0157(6) -0.0020(5) 0.0013(5) -0.0002(5)
C5 0.0122(7) 0.0167(7) 0.0173(6) -0.0014(5) 0.0007(5) -0.0011(5)
C8 0.0122(7) 0.0158(6) 0.0172(7) 0.0000(5) -0.0012(5) -0.0009(5)
C3' 0.0130(7) 0.0111(6) 0.0169(6) -0.0006(5) 0.0005(5) 0.0007(5)
C5' 0.0157(7) 0.0152(6) 0.0176(6) -0.0008(5) 0.0006(5) -0.0026(5)
C6' 0.0185(7) 0.0194(7) 0.0182(7) -0.0022(5) 0.0044(5) -0.0001(5)
C1' 0.0143(7) 0.0139(7) 0.0263(7) -0.0003(5) -0.0013(6) -0.0019(5)
C1 0.0153(7) 0.0196(7) 0.0256(7) 0.0035(5) -0.0040(6) -0.0010(5)
C8' 0.0154(7) 0.0211(7) 0.0292(8) -0.0022(6) 0.0039(6) 0.0022(6)

loop_
_atom_type_symbol
_atom_type_description
_atom_type_scat_dispersion_real
_atom_type_scat_dispersion_imag
_atom_type_scat_source
C C 0.0181 0.0091 'International Tables Vol C Tables 4.2.6.8 and 6.1.1.4'
H H 0.0000 0.0000 'International Tables Vol C Tables 4.2.6.8 and 6.1.1.4'
O O 0.0492 0.0322 'International Tables Vol C Tables 4.2.6.8 and 6.1.1.4'

loop_
_geom_angle_atom_site_label_1
_geom_angle_atom_site_label_2
_geom_angle_atom_site_label_3
_geom_angle
_geom_angle_site_symmetry_1
_geom_angle_site_symmetry_3
_geom_angle_publ_flag
C7 C6 C4' 121.32(12) . . ?
C5 C6 C7 120.09(12) . . ?
C5 C6 C4' 118.51(12) . . ?
O1 C3 C4 120.44(12) . . ?
O1 C3 C2 117.14(12) . . ?
C4 C3 C2 122.38(12) . . ?
C6 C7 C8 117.34(12) . . ?
C2 C7 C6 119.98(12) . . ?
C2 C7 C8 122.43(12) . . ?
C6' C7' C2' 112.71(12) . . ?
C6' C7' C8' 125.74(13) . . ?
C8' C7' C2' 121.45(12) . . ?
O2 C4 C3 117.93(12) . . ?
O2 C4 C5 123.01(12) . . ?
C5 C4 C3 119.01(12) . . ?
C7' C2' C8 112.27(11) . . ?
C7' C2' C3' 102.47(10) . . ?
C7' C2' C1' 108.57(11) . . ?
C8 C2' C3' 113.06(11) . . ?
C8 C2' C1' 109.61(11) . . ?
C1' C2' C3' 110.62(11) . . ?
C3 C2 C1 118.01(12) . . ?
C7 C2 C3 118.44(12) . . ?
C7 C2 C1 123.49(12) . . ?
O2' C4' C6 122.94(13) . . ?
O2' C4' C3' 116.53(12) . . ?
C6 C4' C3' 120.45(12) . . ?
O3 C5 C6 121.82(12) . . ?
O3 C5 C4 118.07(12) . . ?
C4 C5 C6 120.08(13) . . ?
C7 C8 C2' 113.84(11) . . ?
O1' C3' C2' 112.98(10) . . ?
O1' C3' C4' 109.57(11) . . ?
O1' C3' C5' 112.26(11) . . ?
C2' C3' C5' 103.53(11) . . ?
C4' C3' C2' 114.61(11) . . ?
C4' C3' C5' 103.39(10) . . ?
O3' C5' C3' 123.11(13) . . ?
O3' C5' C6' 129.34(13) . . ?
C6' C5' C3' 107.55(11) . . ?
C7' C6' C5' 110.06(12) . . ?

loop_
_geom_bond_atom_site_label_1
_geom_bond_atom_site_label_2
_geom_bond_distance
_geom_bond_site_symmetry_2
_geom_bond_publ_flag
O1' C3' 1.4052(15) . ?
O2 C4 1.3730(16) . ?
O1 C3 1.3561(16) . ?
O3 C5 1.3536(17) . ?
O2' C4' 1.2377(17) . ?
O3' C5' 1.2216(17) . ?
C6 C7 1.4138(19) . ?
C6 C4' 1.4460(18) . ?
C6 C5 1.4126(19) . ?
C3 C4 1.3915(19) . ?
C3 C2 1.4077(19) . ?
C7 C2 1.3921(19) . ?
C7 C8 1.5116(18) . ?
C7' C2' 1.5270(18) . ?
C7' C6' 1.342(2) . ?
C7' C8' 1.492(2) . ?
C4 C5 1.3861(19) . ?
C2' C8 1.5349(18) . ?
C2' C3' 1.5439(18) . ?
C2' C1' 1.5390(18) . ?
C2 C1 1.5049(18) . ?
C4' C3' 1.5364(18) . ?
C3' C5' 1.5471(18) . ?
C5' C6' 1.445(2) . ?
